data_4119290
loop_
_publ_author_name
'Antonia Albers'
'Serhiy Demeshko'
'Kevin Pr\"opper'
'Sebastian Dechert'
'Eckhard Bill'
'Franc Meyer'

_publ_contact_author_address
; Institut f\"ur Anorganische Chemie
  Georg August Universit\"at G\"ottingen
  Tammannstra\&se 4
  D-37077 G\"ottingen
  Germany
;
_publ_contact_author_email franc.meyer@chemie.uni-goettingen.de
_publ_contact_author_fax 49(551)393063
_publ_contact_author_name 'Prof. Dr. Franc Meyer'
_publ_contact_author_phone 49(551)393012
_publ_section_title
;
 A Super-Reduced Diferrous [2Fe-2S] Cluster
;
_journal_name_full 'Journal of the American Chemical Society'
_journal_page_first 1704
_journal_page_last 1707
_journal_paper_doi 10.1021/ja311563y
_journal_volume 135
_journal_year 2013
_chemical_formula_sum 'C82.88 H127.6 Fe2 N14.95 O2.96 S2'
_chemical_formula_weight 1556.56
_chemical_name_systematic
;
 ?
;
_space_group_crystal_system monoclinic
_space_group_IT_number 15
_space_group_name_Hall '-C 2yc'
_space_group_name_H-M_alt 'C 1 2/c 1'
_symmetry_space_group_name_Hall '-C 2yc'
_symmetry_space_group_name_H-M 'C 1 2/c 1'
_atom_sites_solution_hydrogens geom
_audit_creation_method SHELXL-2012
_cell_angle_alpha 90
_cell_angle_beta 104.271(3)
_cell_angle_gamma 90
_cell_formula_units_Z 4
_cell_length_a 19.1325(12)
_cell_length_b 32.261(2)
_cell_length_c 14.0926(10)
_cell_measurement_temperature 100(2)
_cell_volume 8430.0(10)
_computing_structure_refinement 'SHELXL-2012 (Sheldrick, 2012)'
_diffrn_ambient_temperature 100(2)
_diffrn_measured_fraction_theta_full 0.983
_diffrn_measured_fraction_theta_max 0.972
_diffrn_radiation_type CuK\a
_diffrn_radiation_wavelength 1.54178
_diffrn_reflns_av_R_equivalents 0.0691
_diffrn_reflns_Laue_measured_fraction_full 0.983
_diffrn_reflns_Laue_measured_fraction_max 0.972
_diffrn_reflns_limit_h_max 23
_diffrn_reflns_limit_h_min -23
_diffrn_reflns_limit_k_max 38
_diffrn_reflns_limit_k_min -39
_diffrn_reflns_limit_l_max 14
_diffrn_reflns_limit_l_min -16
_diffrn_reflns_number 84302
_diffrn_reflns_point_group_measured_fraction_full 0.983
_diffrn_reflns_point_group_measured_fraction_max 0.972
_diffrn_reflns_theta_full 67.679
_diffrn_reflns_theta_max 72.555
_diffrn_reflns_theta_min 2.739
_exptl_absorpt_coefficient_mu 3.652
_exptl_crystal_density_diffrn 1.226
_exptl_crystal_F_000 3349
_exptl_crystal_size_max 0.020
_exptl_crystal_size_mid 0.020
_exptl_crystal_size_min 0.010
_refine_diff_density_max 0.519
_refine_diff_density_min -0.415
_refine_diff_density_rms 0.068
_refine_ls_extinction_method none
_refine_ls_goodness_of_fit_ref 1.043
_refine_ls_hydrogen_treatment constr
_refine_ls_matrix_type full
_refine_ls_number_parameters 552
_refine_ls_number_reflns 8150
_refine_ls_number_restraints 1355
_refine_ls_restrained_S_all 0.993
_refine_ls_R_factor_all 0.0692
_refine_ls_R_factor_gt 0.0655
_refine_ls_shift/su_max 0.001
_refine_ls_shift/su_mean 0.000
_refine_ls_structure_factor_coef Fsqd
_refine_ls_weighting_details
;
 w=1/[\s^2^(Fo^2^)+(0.1019P)^2^+14.6131P]
 where P=(Fo^2^+2Fc^2^)/3
;
_refine_ls_weighting_scheme calc
_refine_ls_wR_factor_gt 0.1811
_refine_ls_wR_factor_ref 0.1844
_reflns_Friedel_coverage 0.000
_reflns_number_gt 7536
_reflns_number_total 8150
_reflns_threshold_expression 'I > 2\s(I)'
_cod_data_source_file ja311563y_si_002_2.cif
_cod_data_source_block NEt3_4-1-final
_cod_original_cell_volume 8429.9(10)
_cod_original_formula_sum 'C82.88 H127.60 Fe2 N14.95 O2.96 S2'
_cod_database_code 4119290
_shelx_space_group_comment
;
The symmetry employed for this shelxl refinement is uniquely defined
by the following loop, which should always be used as a source of
symmetry information in preference to the above space-group names.
They are only intended as comments.
;
_shelx_estimated_absorpt_t_min 0.931
_shelx_estimated_absorpt_t_max 0.964
_diffrn_reflns_sigmai/neti 0.0358
_shelxl_version_number 2012-4

loop_
_space_group_symop_operation_xyz
'x, y, z'
'-x, y, -z+1/2'
'x+1/2, y+1/2, z'
'-x+1/2, y+1/2, -z+1/2'
'-x, -y, -z'
'x, -y, z-1/2'
'-x+1/2, -y+1/2, -z'
'x+1/2, -y+1/2, z-1/2'

loop_
_atom_site_label
_atom_site_type_symbol
_atom_site_fract_x
_atom_site_fract_y
_atom_site_fract_z
_atom_site_U_iso_or_equiv
_atom_site_adp_type
_atom_site_occupancy
_atom_site_site_symmetry_order
_atom_site_calc_flag
_atom_site_refinement_flags
_atom_site_disorder_assembly
_atom_site_disorder_group
Fe1 Fe 0.42918(2) 0.355743(14) 0.25504(3) 0.03970(16) Uani 1 1 d DU . .
S1 S 0.5000 0.41165(3) 0.2500 0.0444(2) Uani 1 2 d SDU . .
N1 N 0.32529(14) 0.35303(7) 0.15882(18) 0.0427(5) Uani 1 1 d DU . .
C1 C 0.25888(17) 0.32294(10) 0.2774(2) 0.0454(6) Uani 1 1 d DU . .
H1 H 0.2078 0.3268 0.2813 0.055 Uiso 1 1 calc RD . .
S2 S 0.5000 0.30023(3) 0.2500 0.0439(2) Uani 1 2 d SDU . .
N2 N 0.37224(13) 0.35904(7) 0.36581(18) 0.0414(5) Uani 1 1 d DU . .
C2 C 0.26299(16) 0.33979(9) 0.1784(2) 0.0443(6) Uani 1 1 d DU . .
N3 N 0.20342(15) 0.34309(8) 0.10646(19) 0.0494(6) Uani 1 1 d DU . .
C3 C 0.22825(18) 0.36013(9) 0.0310(2) 0.0463(6) Uani 1 1 d DU . .
N4 N 0.27988(15) 0.35399(8) 0.44223(19) 0.0462(6) Uani 1 1 d DU . .
C4 C 0.1913(2) 0.37124(10) -0.0645(2) 0.0549(7) Uani 1 1 d DU . .
H4 H 0.1406 0.3674 -0.0866 0.066 Uiso 1 1 calc RD . .
C5 C 0.2305(2) 0.38797(10) -0.1256(3) 0.0571(7) Uani 1 1 d DU . .
H5 H 0.2065 0.3953 -0.1908 0.069 Uiso 1 1 calc RD . .
C6 C 0.3046(2) 0.39416(10) -0.0929(2) 0.0531(7) Uani 1 1 d DU . .
H6 H 0.3302 0.4055 -0.1366 0.064 Uiso 1 1 calc RD . .
C7 C 0.34174(19) 0.38425(10) 0.0011(2) 0.0490(6) Uani 1 1 d DU . .
H7 H 0.3921 0.3893 0.0230 0.059 Uiso 1 1 calc RD . .
C8 C 0.30321(17) 0.36656(9) 0.0633(2) 0.0428(6) Uani 1 1 d DU . .
C9 C 0.30451(16) 0.34640(9) 0.3623(2) 0.0408(5) Uani 1 1 d DU . .
C10 C 0.33753(16) 0.37351(9) 0.5042(2) 0.0421(5) Uani 1 1 d DU . .
C11 C 0.34617(19) 0.38837(10) 0.6000(2) 0.0521(7) Uani 1 1 d DU . .
H11 H 0.3088 0.3857 0.6332 0.063 Uiso 1 1 calc RD . .
C12 C 0.4107(2) 0.40688(10) 0.6442(2) 0.0541(7) Uani 1 1 d DU . .
H12 H 0.4182 0.4166 0.7095 0.065 Uiso 1 1 calc RD . .
C13 C 0.46571(19) 0.41184(10) 0.5958(2) 0.0531(7) Uani 1 1 d DU . .
H13 H 0.5091 0.4254 0.6282 0.064 Uiso 1 1 calc RD . .
C14 C 0.45794(17) 0.39719(10) 0.5010(2) 0.0482(6) Uani 1 1 d DU . .
H14 H 0.4951 0.4008 0.4676 0.058 Uiso 1 1 calc RD . .
C15 C 0.39433(16) 0.37723(9) 0.4569(2) 0.0410(5) Uani 1 1 d DU . .
C16 C 0.27450(16) 0.27666(10) 0.2908(2) 0.0446(6) Uani 1 1 d DU . .
C17 C 0.32158(18) 0.25602(10) 0.2464(2) 0.0498(6) Uani 1 1 d DU . .
H17 H 0.3452 0.2708 0.2050 0.060 Uiso 1 1 calc RD . .
C18 C 0.3343(2) 0.21425(11) 0.2619(3) 0.0565(7) Uani 1 1 d DU . .
H18 H 0.3661 0.2003 0.2304 0.068 Uiso 1 1 calc RD . .
C19 C 0.3010(2) 0.19251(11) 0.3231(3) 0.0565(7) Uani 1 1 d DU . .
H19 H 0.3096 0.1637 0.3333 0.068 Uiso 1 1 calc RD . .
C20 C 0.2556(2) 0.21267(11) 0.3692(3) 0.0574(7) Uani 1 1 d DU . .
H20 H 0.2334 0.1980 0.4124 0.069 Uiso 1 1 calc RD . .
C21 C 0.24220(19) 0.25428(10) 0.3527(2) 0.0524(7) Uani 1 1 d DU . .
H21 H 0.2102 0.2680 0.3842 0.063 Uiso 1 1 calc RD . .
N1_1 N 0.28018(18) 0.47823(9) 0.2560(2) 0.0620(7) Uani 1 1 d DU . .
C1_1 C 0.2373(2) 0.50284(14) 0.3126(3) 0.0726(10) Uani 1 1 d DU . .
H1A_1 H 0.1965 0.5161 0.2654 0.087 Uiso 1 1 calc RD . .
H1B_1 H 0.2684 0.5253 0.3480 0.087 Uiso 1 1 calc RD . .
C2_1 C 0.2074(3) 0.47856(17) 0.3860(4) 0.0897(14) Uani 1 1 d DU . .
H2A_1 H 0.1740 0.4573 0.3516 0.135 Uiso 1 1 calc RD . .
H2B_1 H 0.1818 0.4974 0.4203 0.135 Uiso 1 1 calc RD . .
H2C_1 H 0.2472 0.4652 0.4336 0.135 Uiso 1 1 calc RD . .
C3_1 C 0.3493(2) 0.46232(12) 0.3257(3) 0.0683(9) Uani 1 1 d DU . .
H3A_1 H 0.3359 0.4469 0.3794 0.082 Uiso 1 1 calc RD . .
H3B_1 H 0.3725 0.4424 0.2897 0.082 Uiso 1 1 calc RD . .
C4_1 C 0.4034(3) 0.49470(13) 0.3700(3) 0.0740(10) Uani 1 1 d DU . .
H4A_1 H 0.4214 0.5082 0.3183 0.111 Uiso 1 1 calc RD . .
H4B_1 H 0.4438 0.4817 0.4172 0.111 Uiso 1 1 calc RD . .
H4C_1 H 0.3807 0.5154 0.4035 0.111 Uiso 1 1 calc RD . .
C5_1 C 0.2392(3) 0.44062(14) 0.2092(4) 0.0766(10) Uani 1 1 d DU . .
H5A_1 H 0.2304 0.4224 0.2615 0.092 Uiso 1 1 calc RD . .
H5B_1 H 0.2698 0.4251 0.1741 0.092 Uiso 1 1 calc RD . .
C6_1 C 0.1678(3) 0.44993(17) 0.1380(4) 0.0943(14) Uani 1 1 d DU . .
H6A_1 H 0.1751 0.4701 0.0894 0.141 Uiso 1 1 calc RD . .
H6B_1 H 0.1342 0.4613 0.1737 0.141 Uiso 1 1 calc RD . .
H6C_1 H 0.1477 0.4243 0.1047 0.141 Uiso 1 1 calc RD . .
C7_1 C 0.2984(2) 0.50672(12) 0.1807(3) 0.0664(9) Uani 1 1 d DU . .
H7A_1 H 0.3258 0.5307 0.2150 0.080 Uiso 1 1 calc RD . .
H7B_1 H 0.2530 0.5175 0.1382 0.080 Uiso 1 1 calc RD . .
C8_1 C 0.3425(3) 0.48659(14) 0.1160(3) 0.0741(10) Uani 1 1 d DU . .
H8A_1 H 0.3138 0.4648 0.0759 0.111 Uiso 1 1 calc RD . .
H8B_1 H 0.3865 0.4744 0.1574 0.111 Uiso 1 1 calc RD . .
H8C_1 H 0.3555 0.5076 0.0732 0.111 Uiso 1 1 calc RD . .
N1_2 N 0.54796(14) 0.26222(8) 0.55024(19) 0.0480(5) Uani 1 1 d DU . .
C1_2 C 0.5704(2) 0.26831(12) 0.6599(2) 0.0572(8) Uani 1 1 d DU . .
H1A_2 H 0.5337 0.2552 0.6889 0.069 Uiso 1 1 calc RD . .
H1B_2 H 0.6165 0.2535 0.6856 0.069 Uiso 1 1 calc RD . .
C2_2 C 0.5799(3) 0.31271(13) 0.6941(3) 0.0727(10) Uani 1 1 d DU . .
H2A_2 H 0.6176 0.3258 0.6683 0.109 Uiso 1 1 calc RD . .
H2B_2 H 0.5940 0.3134 0.7658 0.109 Uiso 1 1 calc RD . .
H2C_2 H 0.5344 0.3277 0.6705 0.109 Uiso 1 1 calc RD . .
C3_2 C 0.47540(17) 0.28221(11) 0.5061(2) 0.0499(7) Uani 1 1 d DU . .
H3A_2 H 0.4785 0.3119 0.5243 0.060 Uiso 1 1 calc RD . .
H3B_2 H 0.4660 0.2806 0.4339 0.060 Uiso 1 1 calc RD . .
C4_2 C 0.41239(19) 0.26354(12) 0.5362(3) 0.0557(8) Uani 1 1 d DU . .
H4A_2 H 0.3697 0.2810 0.5126 0.084 Uiso 1 1 calc RD . .
H4B_2 H 0.4233 0.2617 0.6078 0.084 Uiso 1 1 calc RD . .
H4C_2 H 0.4029 0.2357 0.5079 0.084 Uiso 1 1 calc RD . .
C5_2 C 0.60071(18) 0.28313(11) 0.5008(3) 0.0548(7) Uani 1 1 d DU . .
H5A_2 H 0.5842 0.2784 0.4294 0.066 Uiso 1 1 calc RD . .
H5B_2 H 0.5993 0.3134 0.5121 0.066 Uiso 1 1 calc RD . .
C6_2 C 0.6773(2) 0.26883(15) 0.5346(4) 0.0777(12) Uani 1 1 d DU . .
H6A_2 H 0.7070 0.2835 0.4979 0.117 Uiso 1 1 calc RD . .
H6B_2 H 0.6797 0.2389 0.5234 0.117 Uiso 1 1 calc RD . .
H6C_2 H 0.6952 0.2747 0.6046 0.117 Uiso 1 1 calc RD . .
C7_2 C 0.5456(2) 0.21631(11) 0.5320(3) 0.0583(8) Uani 1 1 d DU . .
H7A_2 H 0.5111 0.2037 0.5657 0.070 Uiso 1 1 calc RD . .
H7B_2 H 0.5938 0.2046 0.5618 0.070 Uiso 1 1 calc RD . .
C8_2 C 0.5239(3) 0.20407(14) 0.4248(3) 0.0754(11) Uani 1 1 d DU . .
H8A_2 H 0.4772 0.2166 0.3937 0.113 Uiso 1 1 calc RD . .
H8B_2 H 0.5201 0.1738 0.4193 0.113 Uiso 1 1 calc RD . .
H8C_2 H 0.5604 0.2139 0.3920 0.113 Uiso 1 1 calc RD . .
O1_4 O 0.1394(4) 0.5649(3) 0.1012(6) 0.166(3) Uani 0.721(8) 1 d PDU A 1
N1_4 N 0.0869(4) 0.5999(3) -0.0406(6) 0.138(3) Uani 0.721(8) 1 d PDU A 1
C1_4 C 0.0141(4) 0.5855(6) -0.0507(12) 0.210(6) Uani 0.721(8) 1 d PDU A 1
H1A_4 H -0.0198 0.6051 -0.0909 0.315 Uiso 0.721(8) 1 calc PRD A 1
H1B_4 H 0.0043 0.5834 0.0141 0.315 Uiso 0.721(8) 1 calc PRD A 1
H1C_4 H 0.0083 0.5582 -0.0822 0.315 Uiso 0.721(8) 1 calc PRD A 1
C2_4 C 0.0984(7) 0.6271(5) -0.1185(10) 0.184(5) Uani 0.721(8) 1 d PDU A 1
H2A_4 H 0.1453 0.6408 -0.0967 0.276 Uiso 0.721(8) 1 calc PRD A 1
H2B_4 H 0.0602 0.6480 -0.1336 0.276 Uiso 0.721(8) 1 calc PRD A 1
H2C_4 H 0.0976 0.6106 -0.1772 0.276 Uiso 0.721(8) 1 calc PRD A 1
C3_4 C 0.1427(4) 0.5882(3) 0.0342(6) 0.121(3) Uani 0.721(8) 1 d PDU A 1
H3_4 H 0.1888 0.5992 0.0346 0.145 Uiso 0.721(8) 1 calc PRD A 1
N1'_4 N 0.0360(13) 0.6401(9) -0.1459(19) 0.210(9) Uani 0.279(8) 1 d PDU A 2
C1'_4 C -0.0322(13) 0.6213(11) -0.142(3) 0.198(11) Uani 0.279(8) 1 d PDU A 2
H1'A_4 H -0.0718 0.6361 -0.1862 0.296 Uiso 0.279(8) 1 calc PRD A 2
H1'B_4 H -0.0381 0.6229 -0.0749 0.296 Uiso 0.279(8) 1 calc PRD A 2
H1'C_4 H -0.0327 0.5922 -0.1620 0.296 Uiso 0.279(8) 1 calc PRD A 2
C2'_4 C 0.0366(11) 0.6764(6) -0.2107(16) 0.151(7) Uani 0.279(8) 1 d PDU A 2
H2'_4 H 0.0745 0.6959 -0.2052 0.182 Uiso 0.279(8) 1 calc PRD A 2
C3'_4 C 0.0940(13) 0.6356(10) -0.067(2) 0.213(10) Uani 0.279(8) 1 d PDU A 2
H3'_4 H 0.1360 0.6516 -0.0654 0.255 Uiso 0.279(8) 1 calc PRD A 2
O1'_4 O 0.0949(17) 0.6122(12) 0.002(2) 0.243(12) Uani 0.279(8) 1 d PDU A 2
C3_3 C -0.017(4) 0.5635(8) 0.277(3) 0.387(19) Uani 0.478(8) 1 d PDU B -3
H3_3 H -0.0178 0.5596 0.3440 0.464 Uiso 0.478(8) 1 calc PRD B -3
N1_3 N -0.0150(19) 0.5290(8) 0.2251(19) 0.354(15) Uani 0.478(8) 1 d PDU B -3
C2_3 C -0.014(2) 0.5289(11) 0.1238(19) 0.329(17) Uani 0.478(8) 1 d PDU B -3
H2A_3 H -0.0373 0.5035 0.0927 0.494 Uiso 0.478(8) 1 calc PRD B -3
H2B_3 H 0.0358 0.5300 0.1180 0.494 Uiso 0.478(8) 1 calc PRD B -3
H2C_3 H -0.0405 0.5531 0.0913 0.494 Uiso 0.478(8) 1 calc PRD B -3
C1_3 C -0.0131(19) 0.4881(8) 0.267(2) 0.262(12) Uani 0.478(8) 1 d PDU B -3
H1A_3 H -0.0621 0.4796 0.2681 0.392 Uiso 0.478(8) 1 calc PRD B -3
H1B_3 H 0.0173 0.4886 0.3344 0.392 Uiso 0.478(8) 1 calc PRD B -3
H1C_3 H 0.0069 0.4684 0.2280 0.392 Uiso 0.478(8) 1 calc PRD B -3
O1_3 O -0.019(5) 0.5992(8) 0.249(4) 0.43(3) Uani 0.478(8) 1 d PDU B -3

loop_
_atom_site_aniso_label
_atom_site_aniso_U_11
_atom_site_aniso_U_22
_atom_site_aniso_U_33
_atom_site_aniso_U_23
_atom_site_aniso_U_13
_atom_site_aniso_U_12
Fe1 0.0384(2) 0.0458(3) 0.0351(3) -0.00097(17) 0.00940(18) -0.00258(17)
S1 0.0381(5) 0.0451(5) 0.0518(6) 0.000 0.0143(4) 0.000
N1 0.0454(10) 0.0465(12) 0.0349(10) 0.0002(8) 0.0071(8) -0.0058(8)
C1 0.0451(14) 0.0500(13) 0.0405(12) 0.0010(9) 0.0094(10) -0.0104(10)
S2 0.0487(5) 0.0469(5) 0.0367(5) 0.000 0.0116(4) 0.000
N2 0.0406(10) 0.0484(12) 0.0351(10) -0.0017(8) 0.0093(8) -0.0020(8)
C2 0.0471(11) 0.0454(14) 0.0391(11) 0.0000(10) 0.0083(9) -0.0090(10)
N3 0.0500(12) 0.0508(13) 0.0430(11) 0.0025(10) 0.0030(9) -0.0130(10)
C3 0.0522(13) 0.0420(14) 0.0407(12) -0.0013(9) 0.0040(9) -0.0092(10)
N4 0.0503(12) 0.0501(13) 0.0403(11) -0.0002(9) 0.0153(9) -0.0055(10)
C4 0.0626(16) 0.0521(16) 0.0422(13) 0.0012(11) -0.0021(11) -0.0117(13)
C5 0.0731(16) 0.0497(16) 0.0438(15) 0.0023(12) 0.0053(12) -0.0072(13)
C6 0.0718(15) 0.0464(16) 0.0400(13) 0.0025(11) 0.0118(11) -0.0052(12)
C7 0.0587(15) 0.0470(15) 0.0416(12) 0.0005(10) 0.0130(11) -0.0049(12)
C8 0.0518(12) 0.0403(13) 0.0344(11) -0.0028(9) 0.0068(9) -0.0059(10)
C9 0.0427(11) 0.0428(13) 0.0374(11) 0.0031(9) 0.0105(9) -0.0031(9)
C10 0.0488(12) 0.0395(13) 0.0387(11) 0.0025(9) 0.0118(9) 0.0020(10)
C11 0.0643(16) 0.0533(16) 0.0398(13) -0.0024(11) 0.0148(11) 0.0012(12)
C12 0.0668(15) 0.0517(16) 0.0409(15) -0.0050(12) 0.0077(11) 0.0014(12)
C13 0.0583(16) 0.0538(17) 0.0418(13) -0.0025(11) 0.0021(11) 0.0012(13)
C14 0.0461(13) 0.0544(15) 0.0414(13) -0.0021(11) 0.0054(10) -0.0014(11)
C15 0.0446(11) 0.0414(13) 0.0354(11) 0.0022(9) 0.0068(8) 0.0036(9)
C16 0.0447(13) 0.0506(12) 0.0362(13) -0.0009(9) 0.0056(10) -0.0122(10)
C17 0.0553(15) 0.0516(13) 0.0448(16) 0.0000(11) 0.0165(12) -0.0130(11)
C18 0.0654(19) 0.0526(13) 0.0532(17) -0.0018(11) 0.0181(14) -0.0103(12)
C19 0.0669(17) 0.0516(15) 0.0508(16) -0.0014(12) 0.0141(13) -0.0154(13)
C20 0.0695(18) 0.0544(14) 0.0505(17) 0.0025(11) 0.0188(14) -0.0149(12)
C21 0.0591(17) 0.0556(13) 0.0451(15) 0.0000(11) 0.0177(13) -0.0139(12)
N1_1 0.0732(15) 0.0518(13) 0.0661(15) -0.0041(11) 0.0270(12) -0.0005(11)
C1_1 0.077(2) 0.071(2) 0.076(2) -0.0147(17) 0.0309(19) 0.0003(17)
C2_1 0.098(3) 0.098(3) 0.084(3) -0.012(2) 0.044(3) -0.007(3)
C3_1 0.0792(18) 0.0582(17) 0.072(2) 0.0025(14) 0.0276(15) 0.0058(14)
C4_1 0.080(2) 0.065(2) 0.078(2) 0.0012(17) 0.0210(18) 0.0047(17)
C5_1 0.088(2) 0.0652(19) 0.087(2) -0.0191(17) 0.0407(18) -0.0167(16)
C6_1 0.093(2) 0.091(3) 0.101(3) -0.026(2) 0.028(2) -0.015(2)
C7_1 0.079(2) 0.0589(17) 0.0647(19) -0.0021(14) 0.0237(17) -0.0048(16)
C8_1 0.088(3) 0.072(2) 0.068(2) -0.0046(18) 0.031(2) -0.004(2)
N1_2 0.0478(12) 0.0511(12) 0.0438(12) 0.0085(9) 0.0088(9) 0.0072(9)
C1_2 0.0619(19) 0.0648(17) 0.0420(14) 0.0091(11) 0.0069(12) -0.0008(14)
C2_2 0.095(3) 0.0699(19) 0.050(2) 0.0020(14) 0.0119(19) -0.0090(17)
C3_2 0.0495(13) 0.0571(16) 0.0418(15) 0.0051(12) 0.0090(11) 0.0115(11)
C4_2 0.0523(15) 0.0642(19) 0.0515(18) 0.0006(14) 0.0143(13) 0.0060(14)
C5_2 0.0511(14) 0.0600(18) 0.0531(17) 0.0145(14) 0.0125(12) 0.0056(12)
C6_2 0.0514(17) 0.083(3) 0.098(3) 0.037(2) 0.0179(16) 0.0108(16)
C7_2 0.0608(19) 0.0505(14) 0.0668(18) 0.0029(12) 0.0219(14) 0.0060(12)
C8_2 0.081(3) 0.075(2) 0.073(2) -0.0118(16) 0.0236(17) 0.011(2)
O1_4 0.133(6) 0.202(7) 0.181(6) -0.041(5) 0.073(5) 0.006(5)
N1_4 0.073(3) 0.179(7) 0.158(5) -0.083(5) 0.023(3) -0.010(3)
C1_4 0.085(4) 0.289(16) 0.253(14) -0.085(11) 0.036(5) -0.049(6)
C2_4 0.108(8) 0.239(11) 0.213(9) -0.025(8) 0.056(7) 0.021(7)
C3_4 0.063(3) 0.159(7) 0.144(5) -0.081(4) 0.034(3) -0.018(4)
N1'_4 0.202(13) 0.198(14) 0.274(16) -0.060(12) 0.143(11) -0.106(11)
C1'_4 0.200(14) 0.17(2) 0.27(2) -0.067(17) 0.146(14) -0.095(14)
C2'_4 0.170(14) 0.141(11) 0.198(14) -0.126(9) 0.151(11) -0.100(9)
C3'_4 0.208(14) 0.213(18) 0.262(16) -0.104(13) 0.143(13) -0.054(12)
O1'_4 0.212(19) 0.27(2) 0.286(17) -0.067(16) 0.129(15) -0.072(17)
C3_3 0.47(5) 0.45(3) 0.226(18) 0.079(18) 0.07(2) 0.01(2)
N1_3 0.42(4) 0.44(3) 0.212(16) 0.094(16) 0.099(18) -0.024(19)
C2_3 0.38(4) 0.41(3) 0.210(16) 0.081(17) 0.088(19) -0.08(3)
C1_3 0.19(3) 0.44(3) 0.195(19) 0.086(17) 0.122(18) 0.01(2)
O1_3 0.54(8) 0.46(3) 0.27(2) 0.093(18) 0.04(3) -0.01(2)

loop_
_atom_type_symbol
_atom_type_description
_atom_type_scat_dispersion_real
_atom_type_scat_dispersion_imag
_atom_type_scat_source
C C 0.0181 0.0091 'International Tables Vol C Tables 4.2.6.8 and 6.1.1.4'
H H 0.0000 0.0000 'International Tables Vol C Tables 4.2.6.8 and 6.1.1.4'
N N 0.0311 0.0180 'International Tables Vol C Tables 4.2.6.8 and 6.1.1.4'
S S 0.3331 0.5567 'International Tables Vol C Tables 4.2.6.8 and 6.1.1.4'
Fe Fe -1.1336 3.1974 'International Tables Vol C Tables 4.2.6.8 and 6.1.1.4'
O O 0.0492 0.0322 'International Tables Vol C Tables 4.2.6.8 and 6.1.1.4'

loop_
_geom_angle_atom_site_label_1
_geom_angle_atom_site_label_2
_geom_angle_atom_site_label_3
_geom_angle
_geom_angle_site_symmetry_1
_geom_angle_site_symmetry_3
N1 Fe1 N2 84.35(10) . .
N1 Fe1 S2 115.08(7) . .
N2 Fe1 S2 119.05(7) . .
N1 Fe1 S1 119.17(7) . .
N2 Fe1 S1 113.81(7) . .
S2 Fe1 S1 105.19(3) . .
N1 Fe1 Fe1 138.59(7) . 2_655
N2 Fe1 Fe1 137.05(7) . 2_655
S2 Fe1 Fe1 52.497(19) . 2_655
S1 Fe1 Fe1 52.693(19) . 2_655
Fe1 S1 Fe1 74.61(4) . 2_655
C2 N1 C8 103.0(2) . .
C2 N1 Fe1 128.1(2) . .
C8 N1 Fe1 128.8(2) . .
C9 C1 C2 113.6(2) . .
C9 C1 C16 109.7(2) . .
C2 C1 C16 114.3(3) . .
C9 C1 H1 106.2 . .
C2 C1 H1 106.2 . .
C16 C1 H1 106.2 . .
Fe1 S2 Fe1 75.01(4) . 2_655
C9 N2 C15 103.6(2) . .
C9 N2 Fe1 128.5(2) . .
C15 N2 Fe1 127.8(2) . .
N3 C2 N1 116.7(3) . .
N3 C2 C1 120.1(3) . .
N1 C2 C1 123.2(3) . .
C2 N3 C3 103.1(3) . .
N3 C3 C4 130.7(3) . .
N3 C3 C8 109.0(3) . .
C4 C3 C8 120.3(3) . .
C9 N4 C10 102.9(2) . .
C5 C4 C3 118.3(3) . .
C5 C4 H4 120.8 . .
C3 C4 H4 120.8 . .
C4 C5 C6 120.9(3) . .
C4 C5 H5 119.6 . .
C6 C5 H5 119.6 . .
C7 C6 C5 121.8(3) . .
C7 C6 H6 119.1 . .
C5 C6 H6 119.1 . .
C6 C7 C8 118.1(3) . .
C6 C7 H7 121.0 . .
C8 C7 H7 121.0 . .
N1 C8 C7 131.2(3) . .
N1 C8 C3 108.1(3) . .
C7 C8 C3 120.6(3) . .
N4 C9 N2 116.5(3) . .
N4 C9 C1 120.3(3) . .
N2 C9 C1 123.2(3) . .
N4 C10 C11 130.6(3) . .
N4 C10 C15 109.2(3) . .
C11 C10 C15 120.2(3) . .
C12 C11 C10 117.6(3) . .
C12 C11 H11 121.2 . .
C10 C11 H11 121.2 . .
C11 C12 C13 122.0(3) . .
C11 C12 H12 119.0 . .
C13 C12 H12 119.0 . .
C14 C13 C12 121.0(3) . .
C14 C13 H13 119.5 . .
C12 C13 H13 119.5 . .
C15 C14 C13 117.6(3) . .
C15 C14 H14 121.2 . .
C13 C14 H14 121.2 . .
N2 C15 C14 130.6(3) . .
N2 C15 C10 107.9(3) . .
C14 C15 C10 121.5(3) . .
C17 C16 C21 118.2(3) . .
C17 C16 C1 122.9(3) . .
C21 C16 C1 118.8(3) . .
C18 C17 C16 120.5(3) . .
C18 C17 H17 119.8 . .
C16 C17 H17 119.8 . .
C17 C18 C19 120.3(3) . .
C17 C18 H18 119.8 . .
C19 C18 H18 119.8 . .
C20 C19 C18 119.9(3) . .
C20 C19 H19 120.1 . .
C18 C19 H19 120.1 . .
C19 C20 C21 119.8(3) . .
C19 C20 H20 120.1 . .
C21 C20 H20 120.1 . .
C20 C21 C16 121.4(3) . .
C20 C21 H21 119.3 . .
C16 C21 H21 119.3 . .
C1_1 N1_1 C5_1 111.4(3) . .
C1_1 N1_1 C7_1 107.6(3) . .
C5_1 N1_1 C7_1 111.6(3) . .
C1_1 N1_1 C3_1 109.5(3) . .
C5_1 N1_1 C3_1 106.6(3) . .
C7_1 N1_1 C3_1 110.1(3) . .
N1_1 C1_1 C2_1 115.8(4) . .
N1_1 C1_1 H1A_1 108.3 . .
C2_1 C1_1 H1A_1 108.3 . .
N1_1 C1_1 H1B_1 108.3 . .
C2_1 C1_1 H1B_1 108.3 . .
H1A_1 C1_1 H1B_1 107.4 . .
C1_1 C2_1 H2A_1 109.5 . .
C1_1 C2_1 H2B_1 109.5 . .
H2A_1 C2_1 H2B_1 109.5 . .
C1_1 C2_1 H2C_1 109.5 . .
H2A_1 C2_1 H2C_1 109.5 . .
H2B_1 C2_1 H2C_1 109.5 . .
C4_1 C3_1 N1_1 115.8(3) . .
C4_1 C3_1 H3A_1 108.3 . .
N1_1 C3_1 H3A_1 108.3 . .
C4_1 C3_1 H3B_1 108.3 . .
N1_1 C3_1 H3B_1 108.3 . .
H3A_1 C3_1 H3B_1 107.4 . .
C3_1 C4_1 H4A_1 109.5 . .
C3_1 C4_1 H4B_1 109.5 . .
H4A_1 C4_1 H4B_1 109.5 . .
C3_1 C4_1 H4C_1 109.5 . .
H4A_1 C4_1 H4C_1 109.5 . .
H4B_1 C4_1 H4C_1 109.5 . .
N1_1 C5_1 C6_1 114.7(4) . .
N1_1 C5_1 H5A_1 108.6 . .
C6_1 C5_1 H5A_1 108.6 . .
N1_1 C5_1 H5B_1 108.6 . .
C6_1 C5_1 H5B_1 108.6 . .
H5A_1 C5_1 H5B_1 107.6 . .
C5_1 C6_1 H6A_1 109.5 . .
C5_1 C6_1 H6B_1 109.5 . .
H6A_1 C6_1 H6B_1 109.5 . .
C5_1 C6_1 H6C_1 109.5 . .
H6A_1 C6_1 H6C_1 109.5 . .
H6B_1 C6_1 H6C_1 109.5 . .
N1_1 C7_1 C8_1 114.7(3) . .
N1_1 C7_1 H7A_1 108.6 . .
C8_1 C7_1 H7A_1 108.6 . .
N1_1 C7_1 H7B_1 108.6 . .
C8_1 C7_1 H7B_1 108.6 . .
H7A_1 C7_1 H7B_1 107.6 . .
C7_1 C8_1 H8A_1 109.5 . .
C7_1 C8_1 H8B_1 109.5 . .
H8A_1 C8_1 H8B_1 109.5 . .
C7_1 C8_1 H8C_1 109.5 . .
H8A_1 C8_1 H8C_1 109.5 . .
H8B_1 C8_1 H8C_1 109.5 . .
C7_2 N1_2 C1_2 107.0(3) . .
C7_2 N1_2 C3_2 111.3(3) . .
C1_2 N1_2 C3_2 111.4(3) . .
C7_2 N1_2 C5_2 110.8(3) . .
C1_2 N1_2 C5_2 110.9(3) . .
C3_2 N1_2 C5_2 105.5(2) . .
C2_2 C1_2 N1_2 115.6(3) . .
C2_2 C1_2 H1A_2 108.4 . .
N1_2 C1_2 H1A_2 108.4 . .
C2_2 C1_2 H1B_2 108.4 . .
N1_2 C1_2 H1B_2 108.4 . .
H1A_2 C1_2 H1B_2 107.4 . .
C1_2 C2_2 H2A_2 109.5 . .
C1_2 C2_2 H2B_2 109.5 . .
H2A_2 C2_2 H2B_2 109.5 . .
C1_2 C2_2 H2C_2 109.5 . .
H2A_2 C2_2 H2C_2 109.5 . .
H2B_2 C2_2 H2C_2 109.5 . .
C4_2 C3_2 N1_2 115.6(3) . .
C4_2 C3_2 H3A_2 108.4 . .
N1_2 C3_2 H3A_2 108.4 . .
C4_2 C3_2 H3B_2 108.4 . .
N1_2 C3_2 H3B_2 108.4 . .
H3A_2 C3_2 H3B_2 107.5 . .
C3_2 C4_2 H4A_2 109.5 . .
C3_2 C4_2 H4B_2 109.5 . .
H4A_2 C4_2 H4B_2 109.5 . .
C3_2 C4_2 H4C_2 109.5 . .
H4A_2 C4_2 H4C_2 109.5 . .
H4B_2 C4_2 H4C_2 109.5 . .
C6_2 C5_2 N1_2 115.2(3) . .
C6_2 C5_2 H5A_2 108.5 . .
N1_2 C5_2 H5A_2 108.5 . .
C6_2 C5_2 H5B_2 108.5 . .
N1_2 C5_2 H5B_2 108.5 . .
H5A_2 C5_2 H5B_2 107.5 . .
C5_2 C6_2 H6A_2 109.5 . .
C5_2 C6_2 H6B_2 109.5 . .
H6A_2 C6_2 H6B_2 109.5 . .
C5_2 C6_2 H6C_2 109.5 . .
H6A_2 C6_2 H6C_2 109.5 . .
H6B_2 C6_2 H6C_2 109.5 . .
N1_2 C7_2 C8_2 114.6(3) . .
N1_2 C7_2 H7A_2 108.6 . .
C8_2 C7_2 H7A_2 108.6 . .
N1_2 C7_2 H7B_2 108.6 . .
C8_2 C7_2 H7B_2 108.6 . .
H7A_2 C7_2 H7B_2 107.6 . .
C7_2 C8_2 H8A_2 109.5 . .
C7_2 C8_2 H8B_2 109.5 . .
H8A_2 C8_2 H8B_2 109.5 . .
C7_2 C8_2 H8C_2 109.5 . .
H8A_2 C8_2 H8C_2 109.5 . .
H8B_2 C8_2 H8C_2 109.5 . .
C3_4 N1_4 C1_4 122.9(8) . .
C3_4 N1_4 C2_4 121.0(7) . .
C1_4 N1_4 C2_4 116.1(10) . .
N1_4 C1_4 H1A_4 109.5 . .
N1_4 C1_4 H1B_4 109.5 . .
H1A_4 C1_4 H1B_4 109.5 . .
N1_4 C1_4 H1C_4 109.5 . .
H1A_4 C1_4 H1C_4 109.5 . .
H1B_4 C1_4 H1C_4 109.5 . .
N1_4 C2_4 H2A_4 109.5 . .
N1_4 C2_4 H2B_4 109.5 . .
H2A_4 C2_4 H2B_4 109.5 . .
N1_4 C2_4 H2C_4 109.5 . .
H2A_4 C2_4 H2C_4 109.5 . .
H2B_4 C2_4 H2C_4 109.5 . .
O1_4 C3_4 N1_4 126.3(7) . .
O1_4 C3_4 H3_4 116.8 . .
N1_4 C3_4 H3_4 116.8 . .
C3'_4 N1'_4 C1'_4 118.6(11) . .
C3'_4 N1'_4 C2'_4 117.0(10) . .
C1'_4 N1'_4 C2'_4 120(2) . .
N1'_4 C1'_4 H1'A_4 109.5 . .
N1'_4 C1'_4 H1'B_4 109.5 . .
H1'A_4 C1'_4 H1'B_4 109.5 . .
N1'_4 C1'_4 H1'C_4 109.5 . .
H1'A_4 C1'_4 H1'C_4 109.5 . .
H1'B_4 C1'_4 H1'C_4 109.5 . .
N1'_4 C2'_4 C2'_4 107.2(12) . 2_554
N1'_4 C2'_4 H2'_4 126.4 . .
C2'_4 C2'_4 H2'_4 126.4 2_554 .
O1'_4 C3'_4 N1'_4 123.9(14) . .
O1'_4 C3'_4 H3'_4 118.0 . .
N1'_4 C3'_4 H3'_4 118.0 . .
O1_3 C3_3 N1_3 127.5(16) . .
O1_3 C3_3 H3_3 116.2 . .
N1_3 C3_3 H3_3 116.2 . .
C3_3 N1_3 C2_3 124.0(12) . .
C3_3 N1_3 C1_3 122.2(12) . .
C2_3 N1_3 C1_3 113.8(17) . .
N1_3 C2_3 H2A_3 109.5 . .
N1_3 C2_3 H2B_3 109.5 . .
H2A_3 C2_3 H2B_3 109.5 . .
N1_3 C2_3 H2C_3 109.5 . .
H2A_3 C2_3 H2C_3 109.5 . .
H2B_3 C2_3 H2C_3 109.5 . .
N1_3 C1_3 H1A_3 109.5 . .
N1_3 C1_3 H1B_3 109.5 . .
H1A_3 C1_3 H1B_3 109.5 . .
N1_3 C1_3 H1C_3 109.5 . .
H1A_3 C1_3 H1C_3 109.5 . .
H1B_3 C1_3 H1C_3 109.5 . .

loop_
_geom_bond_atom_site_label_1
_geom_bond_atom_site_label_2
_geom_bond_distance
_geom_bond_site_symmetry_2
Fe1 N1 2.114(3) .
Fe1 N2 2.115(2) .
Fe1 S2 2.2573(9) .
Fe1 S1 2.2674(9) .
Fe1 Fe1 2.7485(9) 2_655
S1 Fe1 2.2674(9) 2_655
N1 C2 1.357(4) .
N1 C8 1.379(4) .
C1 C9 1.500(4) .
C1 C2 1.517(4) .
C1 C16 1.525(4) .
C1 H1 1.0000 .
S2 Fe1 2.2573(9) 2_655
N2 C9 1.348(4) .
N2 C15 1.380(4) .
C2 N3 1.330(4) .
N3 C3 1.381(4) .
C3 C4 1.403(5) .
C3 C8 1.409(4) .
N4 C9 1.347(4) .
N4 C10 1.379(4) .
C4 C5 1.383(5) .
C4 H4 0.9500 .
C5 C6 1.393(5) .
C5 H5 0.9500 .
C6 C7 1.378(5) .
C6 H6 0.9500 .
C7 C8 1.399(4) .
C7 H7 0.9500 .
C10 C11 1.404(4) .
C10 C15 1.413(4) .
C11 C12 1.375(5) .
C11 H11 0.9500 .
C12 C13 1.397(5) .
C12 H12 0.9500 .
C13 C14 1.390(5) .
C13 H13 0.9500 .
C14 C15 1.381(4) .
C14 H14 0.9500 .
C16 C17 1.387(5) .
C16 C21 1.389(4) .
C17 C18 1.377(5) .
C17 H17 0.9500 .
C18 C19 1.384(5) .
C18 H18 0.9500 .
C19 C20 1.370(5) .
C19 H19 0.9500 .
C20 C21 1.376(5) .
C20 H20 0.9500 .
C21 H21 0.9500 .
N1_1 C1_1 1.504(5) .
N1_1 C5_1 1.506(5) .
N1_1 C7_1 1.508(5) .
N1_1 C3_1 1.528(6) .
C1_1 C2_1 1.518(6) .
C1_1 H1A_1 0.9900 .
C1_1 H1B_1 0.9900 .
C2_1 H2A_1 0.9800 .
C2_1 H2B_1 0.9800 .
C2_1 H2C_1 0.9800 .
C3_1 C4_1 1.495(6) .
C3_1 H3A_1 0.9900 .
C3_1 H3B_1 0.9900 .
C4_1 H4A_1 0.9800 .
C4_1 H4B_1 0.9800 .
C4_1 H4C_1 0.9800 .
C5_1 C6_1 1.513(8) .
C5_1 H5A_1 0.9900 .
C5_1 H5B_1 0.9900 .
C6_1 H6A_1 0.9800 .
C6_1 H6B_1 0.9800 .
C6_1 H6C_1 0.9800 .
C7_1 C8_1 1.531(6) .
C7_1 H7A_1 0.9900 .
C7_1 H7B_1 0.9900 .
C8_1 H8A_1 0.9800 .
C8_1 H8B_1 0.9800 .
C8_1 H8C_1 0.9800 .
N1_2 C7_2 1.502(4) .
N1_2 C1_2 1.511(4) .
N1_2 C3_2 1.518(4) .
N1_2 C5_2 1.518(4) .
C1_2 C2_2 1.508(6) .
C1_2 H1A_2 0.9900 .
C1_2 H1B_2 0.9900 .
C2_2 H2A_2 0.9800 .
C2_2 H2B_2 0.9800 .
C2_2 H2C_2 0.9800 .
C3_2 C4_2 1.499(5) .
C3_2 H3A_2 0.9900 .
C3_2 H3B_2 0.9900 .
C4_2 H4A_2 0.9800 .
C4_2 H4B_2 0.9800 .
C4_2 H4C_2 0.9800 .
C5_2 C6_2 1.497(5) .
C5_2 H5A_2 0.9900 .
C5_2 H5B_2 0.9900 .
C6_2 H6A_2 0.9800 .
C6_2 H6B_2 0.9800 .
C6_2 H6C_2 0.9800 .
C7_2 C8_2 1.518(6) .
C7_2 H7A_2 0.9900 .
C7_2 H7B_2 0.9900 .
C8_2 H8A_2 0.9800 .
C8_2 H8B_2 0.9800 .
C8_2 H8C_2 0.9800 .
O1_4 C3_4 1.220(7) .
N1_4 C3_4 1.357(7) .
N1_4 C1_4 1.441(8) .
N1_4 C2_4 1.463(8) .
C1_4 H1A_4 0.9800 .
C1_4 H1B_4 0.9800 .
C1_4 H1C_4 0.9800 .
C2_4 H2A_4 0.9800 .
C2_4 H2B_4 0.9800 .
C2_4 H2C_4 0.9800 .
C3_4 H3_4 0.9500 .
N1'_4 C3'_4 1.372(10) .
N1'_4 C1'_4 1.452(10) .
N1'_4 C2'_4 1.486(9) .
C1'_4 H1'A_4 0.9800 .
C1'_4 H1'B_4 0.9800 .
C1'_4 H1'C_4 0.9800 .
C2'_4 C2'_4 1.56(5) 2_554
C2'_4 H2'_4 0.9500 .
C3'_4 O1'_4 1.227(10) .
C3'_4 H3'_4 0.9500 .
C3_3 O1_3 1.216(10) .
C3_3 N1_3 1.342(9) .
C3_3 H3_3 0.9500 .
N1_3 C2_3 1.431(10) .
N1_3 C1_3 1.443(10) .
C2_3 H2A_3 0.9800 .
C2_3 H2B_3 0.9800 .
C2_3 H2C_3 0.9800 .
C1_3 H1A_3 0.9800 .
C1_3 H1B_3 0.9800 .
C1_3 H1C_3 0.9800 .

loop_
_geom_torsion_atom_site_label_1
_geom_torsion_atom_site_label_2
_geom_torsion_atom_site_label_3
_geom_torsion_atom_site_label_4
_geom_torsion
_geom_torsion_site_symmetry_4
C8 N1 C2 N3 0.3(4) .
Fe1 N1 C2 N3 176.6(2) .
C8 N1 C2 C1 -178.2(3) .
Fe1 N1 C2 C1 -1.8(4) .
C9 C1 C2 N3 -137.8(3) .
C16 C1 C2 N3 95.2(4) .
C9 C1 C2 N1 40.5(4) .
C16 C1 C2 N1 -86.5(3) .
N1 C2 N3 C3 0.2(4) .
C1 C2 N3 C3 178.6(3) .
C2 N3 C3 C4 -179.7(3) .
C2 N3 C3 C8 -0.5(3) .
N3 C3 C4 C5 180.0(3) .
C8 C3 C4 C5 0.9(5) .
C3 C4 C5 C6 -0.8(5) .
C4 C5 C6 C7 -0.4(5) .
C5 C6 C7 C8 1.6(5) .
C2 N1 C8 C7 179.0(3) .
Fe1 N1 C8 C7 2.7(5) .
C2 N1 C8 C3 -0.6(3) .
Fe1 N1 C8 C3 -176.9(2) .
C6 C7 C8 N1 178.9(3) .
C6 C7 C8 C3 -1.6(5) .
N3 C3 C8 N1 0.7(3) .
C4 C3 C8 N1 180.0(3) .
N3 C3 C8 C7 -178.9(3) .
C4 C3 C8 C7 0.3(5) .
C10 N4 C9 N2 -0.1(3) .
C10 N4 C9 C1 176.7(3) .
C15 N2 C9 N4 -0.7(3) .
Fe1 N2 C9 N4 -176.9(2) .
C15 N2 C9 C1 -177.4(3) .
Fe1 N2 C9 C1 6.5(4) .
C2 C1 C9 N4 140.5(3) .
C16 C1 C9 N4 -90.2(3) .
C2 C1 C9 N2 -43.0(4) .
C16 C1 C9 N2 86.3(3) .
C9 N4 C10 C11 -178.4(3) .
C9 N4 C10 C15 0.9(3) .
N4 C10 C11 C12 -179.8(3) .
C15 C10 C11 C12 1.0(5) .
C10 C11 C12 C13 1.4(5) .
C11 C12 C13 C14 -1.6(5) .
C12 C13 C14 C15 -0.7(5) .
C9 N2 C15 C14 -177.3(3) .
Fe1 N2 C15 C14 -1.1(5) .
C9 N2 C15 C10 1.2(3) .
Fe1 N2 C15 C10 177.41(19) .
C13 C14 C15 N2 -178.6(3) .
C13 C14 C15 C10 3.0(5) .
N4 C10 C15 N2 -1.3(3) .
C11 C10 C15 N2 178.0(3) .
N4 C10 C15 C14 177.4(3) .
C11 C10 C15 C14 -3.3(4) .
C9 C1 C16 C17 -97.5(3) .
C2 C1 C16 C17 31.4(4) .
C9 C1 C16 C21 80.2(3) .
C2 C1 C16 C21 -150.8(3) .
C21 C16 C17 C18 1.5(5) .
C1 C16 C17 C18 179.3(3) .
C16 C17 C18 C19 -0.9(5) .
C17 C18 C19 C20 -0.5(5) .
C18 C19 C20 C21 1.3(5) .
C19 C20 C21 C16 -0.7(5) .
C17 C16 C21 C20 -0.7(5) .
C1 C16 C21 C20 -178.5(3) .
C5_1 N1_1 C1_1 C2_1 51.7(5) .
C7_1 N1_1 C1_1 C2_1 174.4(4) .
C3_1 N1_1 C1_1 C2_1 -65.9(5) .
C1_1 N1_1 C3_1 C4_1 -67.7(4) .
C5_1 N1_1 C3_1 C4_1 171.7(4) .
C7_1 N1_1 C3_1 C4_1 50.5(4) .
C1_1 N1_1 C5_1 C6_1 59.6(5) .
C7_1 N1_1 C5_1 C6_1 -60.7(5) .
C3_1 N1_1 C5_1 C6_1 179.1(4) .
C1_1 N1_1 C7_1 C8_1 179.9(4) .
C5_1 N1_1 C7_1 C8_1 -57.5(5) .
C3_1 N1_1 C7_1 C8_1 60.6(4) .
C7_2 N1_2 C1_2 C2_2 176.9(3) .
C3_2 N1_2 C1_2 C2_2 -61.3(4) .
C5_2 N1_2 C1_2 C2_2 56.0(4) .
C7_2 N1_2 C3_2 C4_2 53.8(4) .
C1_2 N1_2 C3_2 C4_2 -65.5(4) .
C5_2 N1_2 C3_2 C4_2 174.0(3) .
C7_2 N1_2 C5_2 C6_2 -60.6(4) .
C1_2 N1_2 C5_2 C6_2 58.1(4) .
C3_2 N1_2 C5_2 C6_2 178.8(3) .
C1_2 N1_2 C7_2 C8_2 -179.9(3) .
C3_2 N1_2 C7_2 C8_2 58.2(4) .
C5_2 N1_2 C7_2 C8_2 -58.8(4) .
C1_4 N1_4 C3_4 O1_4 -0.3(17) .
C2_4 N1_4 C3_4 O1_4 -178.0(12) .
C3'_4 N1'_4 C2'_4 C2'_4 -176(3) 2_554
C1'_4 N1'_4 C2'_4 C2'_4 -20(3) 2_554
C1'_4 N1'_4 C3'_4 O1'_4 10(7) .
C2'_4 N1'_4 C3'_4 O1'_4 166(4) .
O1_3 C3_3 N1_3 C2_3 0(2) .
O1_3 C3_3 N1_3 C1_3 180.0(14) .
